data_5910133
loop_
_publ_author_name
'Wyckoff, R. W. G.'

_publ_section_title
;
Pages 8 & 10 from the second edition supplement of The Structure
of Crystals by Wyckoff R W G. published by Reinhold Publishing
Corporation, INC,Camden,N. J. in 1935 & http://database.iem.ac.ru/mincryst
;
_journal_name_full 'The second edition supplement of The Structure of Crystals'
_journal_page_first 8
_journal_page_last 10
_journal_year 1935
_chemical_formula_structural In
_chemical_formula_sum In
_chemical_name_systematic Indium
_symmetry_cell_setting tetragonal
_symmetry_Int_Tables_number 139
_symmetry_space_group_name_H-M 'I 4/m m m'
_audit_creation_date 2005-07-11
_audit_creation_method
;
Pages 8 & 10 from the second edition supplement of The Structure
of Crystals by Wyckoff R W G. published by Reinhold Publishing
Corporation, INC,Camden,N. J. in 1935 & http://database.iem.ac.ru/mincryst
;
_audit_update_record 'created by Girish Upreti, Portland State University'
_cell_angle_alpha 90
_cell_angle_beta 90
_cell_angle_gamma 90
_cell_length_a 4.583
_cell_length_b 4.583
_cell_length_c 4.936
_cell_volume 103.675
_cod_depositor_comments
;
    Swapping the apparently mixed up _cell_length_... and
    _cell_angle_... tag groups, and recalculating the cell volume. In
    the old file revision the cell length and angle tags were most
    probably mixed upt, and the volume was calculated using these
    confused values. The new data make much more sense and are
    compatible with other In data.

    Saulius Gra\<zulis
    2011.11.02
;
_cod_database_code 5910133

loop_
_atom_site_fract_x
_atom_site_fract_y
_atom_site_fract_z
_atom_site_label
0.000000 0.000000 0.000000 In1
0.500000 0.500000 0.000000 In2
0.500000 0.000000 0.500000 In3
0.000000 0.500000 0.500000 In4

loop_
_cod_related_entry_id
_cod_related_entry_database
_cod_related_entry_code
1 ChemSpider 4514408
